data_7233185
loop_
_publ_author_name
'Brodie L. Reid'
'Steven B. Briggs'
'Louise E. Karagiannidis'
'Sara Muzzioli'
'Paolo Raiteri'
'Mark E. Light'
'Stefano Stagni'
'Pierpaolo Brulatti'
'Philip A. Gale'
'Mark I. Ogdena'
'Massimiliano Massi'

_publ_section_title
;
 Blue emitting C2-symmetrical dibenzothiazolyl substituted pyrrole, furan
 and thiophene
;
_journal_name_full 'Journal of Materials Chemistry C'
_journal_page_first 2209
_journal_page_last 2216
_journal_paper_doi 10.1039/C3TC00760J
_journal_volume 1
_journal_year 2013
_chemical_formula_sum 'C18 H10 N2 S3'
_chemical_formula_weight 350.46
_space_group_IT_number 14
_space_group_name_Hall '-P 2yn'
_space_group_name_H-M_alt 'P 1 21/n 1'
_symmetry_cell_setting monoclinic
_symmetry_space_group_name_H-M 'P 1 21/n 1'
_atom_sites_solution_hydrogens geom
_atom_sites_solution_primary direct
_atom_sites_solution_secondary difmap
_cell_angle_alpha 90.00
_cell_angle_beta 99.844(2)
_cell_angle_gamma 90.00
_cell_formula_units_Z 4
_cell_length_a 6.98500(10)
_cell_length_b 20.4992(5)
_cell_length_c 10.7665(3)
_cell_measurement_reflns_used 23373
_cell_measurement_temperature 120(2)
_cell_measurement_theta_max 27.48
_cell_measurement_theta_min 2.91
_cell_volume 1518.92(6)
_computing_cell_refinement 'DENZO (Otwinowski & Minor, 1997) & COLLECT (Hooft, R.W.W., 1998)'
_computing_data_collection 'COLLECT (Hooft, R.W.W., 1998)'
_computing_data_reduction 'DENZO (Otwinowski & Minor, 1997) & COLLECT (Hooft, R.W.W., 1998)'
_computing_molecular_graphics
;
Images generated using CrystalMaker: a crystal and molecular
structures program for Mac and Windows. CrystalMaker Software Ltd,
Oxford, England (www.crystalmaker.com)
;
_computing_publication_material 'WINGX (Farrugia, 1998)'
_computing_structure_refinement 'SHELXL-97 (Sheldrick, 2008)'
_computing_structure_solution 'SHELXS-97 (Sheldrick, 1997)'
_diffrn_ambient_temperature 120(2)
_diffrn_detector_area_resol_mean 9.091
_diffrn_measured_fraction_theta_full 0.999
_diffrn_measured_fraction_theta_max 0.999
_diffrn_measurement_device_type 'Bruker-Nonius CCD camera on \k-goniostat'
_diffrn_measurement_method '\f & \w scans to fill the asymmetric unit'
_diffrn_radiation_monochromator '10cm confocal mirrors'
_diffrn_radiation_source 'Bruker Nonius FR591 Rotating Anode'
_diffrn_radiation_type MoK\a
_diffrn_radiation_wavelength 0.71073
_diffrn_reflns_av_R_equivalents 0.0773
_diffrn_reflns_av_sigmaI/netI 0.0558
_diffrn_reflns_limit_h_max 8
_diffrn_reflns_limit_h_min -8
_diffrn_reflns_limit_k_max 24
_diffrn_reflns_limit_k_min -24
_diffrn_reflns_limit_l_max 12
_diffrn_reflns_limit_l_min -12
_diffrn_reflns_number 15141
_diffrn_reflns_theta_full 25.02
_diffrn_reflns_theta_max 25.02
_diffrn_reflns_theta_min 3.12
_diffrn_standards_number 0
_exptl_absorpt_coefficient_mu 0.487
_exptl_absorpt_correction_T_max 0.9855
_exptl_absorpt_correction_T_min 0.9394
_exptl_absorpt_correction_type multi-scan
_exptl_absorpt_process_details
;
SADABS V2.10 (Sheldrick, G.M., 2003)
;
_exptl_crystal_colour Colourless
_exptl_crystal_density_diffrn 1.533
_exptl_crystal_density_method 'not measured'
_exptl_crystal_description Block
_exptl_crystal_F_000 720
_exptl_crystal_size_max 0.2
_exptl_crystal_size_mid 0.2
_exptl_crystal_size_min 0.2
_refine_diff_density_max 0.469
_refine_diff_density_min -0.433
_refine_diff_density_rms 0.093
_refine_ls_extinction_method none
_refine_ls_goodness_of_fit_ref 1.125
_refine_ls_hydrogen_treatment constr
_refine_ls_matrix_type full
_refine_ls_number_parameters 208
_refine_ls_number_reflns 2685
_refine_ls_number_restraints 0
_refine_ls_restrained_S_all 1.125
_refine_ls_R_factor_all 0.0836
_refine_ls_R_factor_gt 0.0601
_refine_ls_shift/su_max 0.001
_refine_ls_shift/su_mean 0.000
_refine_ls_structure_factor_coef Fsqd
_refine_ls_weighting_details 'calc w=1/[\s^2^(Fo^2^)+(0.0000P)^2^+5.5865P] where P=(Fo^2^+2Fc^2^)/3'
_refine_ls_weighting_scheme calc
_refine_ls_wR_factor_gt 0.1108
_refine_ls_wR_factor_ref 0.1224
_reflns_number_gt 2122
_reflns_number_total 2685
_reflns_threshold_expression >2\s(I)
_cod_data_source_file 1000002.cif
_cod_data_source_block PCOD1000002
_cod_depositor_comments
;
The following automatic conversions were performed:

data item '_symmetry_cell_setting' value 'Monoclinic' was changed to
'monoclinic' in accordance with the built-in table derived from the
CIF Core dictionary named 'cif_core.dic' version 2.4.5 last updated
on 2014-11-21.

Automatic conversion script
Id: cif_fix_values 6909 2019-04-08 15:41:33Z antanas 

The following automatic conversions were performed:

data name '_iucr_refine_instruction_details' was replaced with
'_iucr_refine_instructions_details' as specified in the replacement
file 'data/replacement-values/replacement_tags.lst'.

Automatic conversion script
Id: cif_correct_tags 9268 2022-04-12 08:56:07Z antanas 
;
_cod_original_sg_symbol_H-M P2(1)/n
_cod_database_code 7233185

loop_
_symmetry_equiv_pos_as_xyz
'x, y, z'
'-x+1/2, y+1/2, -z+1/2'
'-x, -y, -z'
'x-1/2, -y-1/2, z-1/2'

loop_
_atom_site_label
_atom_site_type_symbol
_atom_site_fract_x
_atom_site_fract_y
_atom_site_fract_z
_atom_site_U_iso_or_equiv
_atom_site_adp_type
_atom_site_occupancy
_atom_site_symmetry_multiplicity
_atom_site_calc_flag
_atom_site_refinement_flags
_atom_site_disorder_assembly
_atom_site_disorder_group
S1 S 0.28390(14) 0.09354(5) 0.50548(10) 0.0211(3) Uani 1 1 d . . .
S2 S 0.87215(14) 0.17074(5) 0.56517(10) 0.0185(3) Uani 1 1 d . . .
S3 S 1.07808(14) 0.32934(5) 0.34872(10) 0.0195(3) Uani 1 1 d . . .
N1 N 0.6154(5) 0.06424(16) 0.6429(3) 0.0186(8) Uani 1 1 d . . .
N2 N 1.2164(5) 0.26029(16) 0.5467(3) 0.0181(8) Uani 1 1 d . . .
C1 C 0.4750(6) 0.02653(19) 0.6870(4) 0.0178(9) Uani 1 1 d . . .
C2 C 0.5119(6) -0.0163(2) 0.7877(4) 0.0242(10) Uani 1 1 d . . .
H2 H 0.6407 -0.0230 0.8310 0.029 Uiso 1 1 calc R . .
C3 C 0.3570(6) -0.0493(2) 0.8240(5) 0.0286(11) Uani 1 1 d . . .
H3 H 0.3800 -0.0787 0.8933 0.034 Uiso 1 1 calc R . .
C4 C 0.1679(6) -0.0399(2) 0.7600(4) 0.0264(10) Uani 1 1 d . . .
H4 H 0.0642 -0.0636 0.7855 0.032 Uiso 1 1 calc R . .
C5 C 0.1287(6) 0.0029(2) 0.6606(4) 0.0243(10) Uani 1 1 d . . .
H5 H -0.0006 0.0099 0.6183 0.029 Uiso 1 1 calc R . .
C6 C 0.2847(6) 0.03577(19) 0.6238(4) 0.0168(9) Uani 1 1 d . . .
C7 C 0.5353(5) 0.10101(19) 0.5500(4) 0.0170(9) Uani 1 1 d . . .
C8 C 0.6412(5) 0.14945(19) 0.4914(4) 0.0165(9) Uani 1 1 d . . .
C9 C 0.5842(6) 0.1854(2) 0.3844(4) 0.0200(9) Uani 1 1 d . . .
H9 H 0.4608 0.1808 0.3321 0.024 Uiso 1 1 calc R . .
C10 C 0.7265(6) 0.2298(2) 0.3595(4) 0.0206(9) Uani 1 1 d . . .
H10 H 0.7105 0.2579 0.2883 0.025 Uiso 1 1 calc R . .
C11 C 0.8907(6) 0.22781(19) 0.4495(4) 0.0172(9) Uani 1 1 d . . .
C12 C 1.0652(6) 0.26737(19) 0.4593(4) 0.0184(9) Uani 1 1 d . . .
C13 C 1.3127(5) 0.34618(19) 0.4253(4) 0.0171(9) Uani 1 1 d . . .
C14 C 1.4449(6) 0.3920(2) 0.3947(4) 0.0218(9) Uani 1 1 d . . .
H14 H 1.4114 0.4202 0.3244 0.026 Uiso 1 1 calc R . .
C15 C 1.6256(6) 0.3950(2) 0.4696(4) 0.0219(9) Uani 1 1 d . . .
H15 H 1.7182 0.4257 0.4504 0.026 Uiso 1 1 calc R . .
C16 C 1.6744(6) 0.3539(2) 0.5729(4) 0.0202(9) Uani 1 1 d . . .
H16 H 1.8003 0.3567 0.6227 0.024 Uiso 1 1 calc R . .
C17 C 1.5431(6) 0.3090(2) 0.6046(4) 0.0204(9) Uani 1 1 d . . .
H17 H 1.5769 0.2818 0.6764 0.025 Uiso 1 1 calc R . .
C18 C 1.3604(6) 0.30438(19) 0.5294(4) 0.0182(9) Uani 1 1 d . . .

loop_
_atom_site_aniso_label
_atom_site_aniso_U_11
_atom_site_aniso_U_22
_atom_site_aniso_U_33
_atom_site_aniso_U_23
_atom_site_aniso_U_13
_atom_site_aniso_U_12
S1 0.0147(5) 0.0230(6) 0.0253(6) 0.0027(5) 0.0027(4) -0.0023(4)
S2 0.0153(5) 0.0189(5) 0.0215(6) 0.0030(4) 0.0041(4) -0.0023(4)
S3 0.0190(5) 0.0195(5) 0.0198(6) 0.0034(4) 0.0024(4) -0.0038(4)
N1 0.0187(17) 0.0181(18) 0.021(2) -0.0010(15) 0.0077(15) -0.0015(14)
N2 0.0196(18) 0.0160(18) 0.0182(19) 0.0014(14) 0.0022(15) -0.0020(14)
C1 0.018(2) 0.014(2) 0.022(2) -0.0027(17) 0.0070(17) 0.0010(16)
C2 0.023(2) 0.021(2) 0.029(3) 0.0024(19) 0.0062(19) 0.0009(18)
C3 0.032(3) 0.022(2) 0.035(3) 0.005(2) 0.015(2) 0.002(2)
C4 0.025(2) 0.018(2) 0.040(3) -0.002(2) 0.017(2) -0.0079(18)
C5 0.025(2) 0.021(2) 0.028(3) -0.005(2) 0.0092(19) -0.0025(18)
C6 0.020(2) 0.014(2) 0.019(2) -0.0026(17) 0.0079(17) -0.0012(16)
C7 0.0150(19) 0.015(2) 0.021(2) -0.0053(18) 0.0037(17) -0.0018(16)
C8 0.0142(19) 0.020(2) 0.017(2) -0.0043(17) 0.0068(16) -0.0007(16)
C9 0.019(2) 0.025(2) 0.015(2) -0.0041(18) 0.0025(17) -0.0027(17)
C10 0.023(2) 0.021(2) 0.017(2) -0.0007(18) 0.0027(18) -0.0034(17)
C11 0.021(2) 0.012(2) 0.020(2) 0.0005(17) 0.0097(18) -0.0008(16)
C12 0.021(2) 0.015(2) 0.020(2) 0.0003(17) 0.0082(19) -0.0034(17)
C13 0.0150(19) 0.015(2) 0.021(2) -0.0047(17) 0.0035(17) -0.0009(16)
C14 0.026(2) 0.018(2) 0.022(2) 0.0006(18) 0.0053(18) 0.0004(18)
C15 0.019(2) 0.020(2) 0.027(2) 0.0012(19) 0.0068(18) -0.0053(17)
C16 0.018(2) 0.022(2) 0.021(2) -0.0018(18) 0.0018(17) -0.0036(17)
C17 0.026(2) 0.019(2) 0.017(2) 0.0000(18) 0.0023(18) 0.0030(18)
C18 0.021(2) 0.015(2) 0.019(2) -0.0019(17) 0.0038(17) 0.0020(17)

loop_
_atom_type_symbol
_atom_type_description
_atom_type_scat_dispersion_real
_atom_type_scat_dispersion_imag
_atom_type_scat_source
C C 0.0033 0.0016 'International Tables Vol C Tables 4.2.6.8 and 6.1.1.4'
H H 0.0000 0.0000 'International Tables Vol C Tables 4.2.6.8 and 6.1.1.4'
N N 0.0061 0.0033 'International Tables Vol C Tables 4.2.6.8 and 6.1.1.4'
S S 0.1246 0.1234 'International Tables Vol C Tables 4.2.6.8 and 6.1.1.4'

loop_
_geom_angle_atom_site_label_1
_geom_angle_atom_site_label_2
_geom_angle_atom_site_label_3
_geom_angle
_geom_angle_site_symmetry_1
_geom_angle_site_symmetry_3
C6 S1 C7 88.94(19) . .
C8 S2 C11 91.1(2) . .
C13 S3 C12 88.58(19) . .
C7 N1 C1 110.4(3) . .
C12 N2 C18 110.4(3) . .
C2 C1 N1 124.8(4) . .
C2 C1 C6 120.1(4) . .
N1 C1 C6 115.1(4) . .
C1 C2 C3 118.7(4) . .
C2 C3 C4 120.7(4) . .
C5 C4 C3 121.3(4) . .
C4 C5 C6 117.9(4) . .
C5 C6 C1 121.3(4) . .
C5 C6 S1 129.2(3) . .
C1 C6 S1 109.4(3) . .
N1 C7 C8 123.3(4) . .
N1 C7 S1 116.1(3) . .
C8 C7 S1 120.4(3) . .
C9 C8 C7 129.8(4) . .
C9 C8 S2 111.5(3) . .
C7 C8 S2 118.7(3) . .
C8 C9 C10 113.3(4) . .
C11 C10 C9 112.3(4) . .
C10 C11 C12 128.7(4) . .
C10 C11 S2 111.9(3) . .
C12 C11 S2 119.4(3) . .
N2 C12 C11 124.0(4) . .
N2 C12 S3 116.3(3) . .
C11 C12 S3 119.7(3) . .
C14 C13 C18 121.5(4) . .
C14 C13 S3 129.0(3) . .
C18 C13 S3 109.5(3) . .
C15 C14 C13 118.0(4) . .
C14 C15 C16 121.0(4) . .
C17 C16 C15 121.2(4) . .
C16 C17 C18 118.8(4) . .
N2 C18 C17 125.4(4) . .
N2 C18 C13 115.2(4) . .
C17 C18 C13 119.4(4) . .

loop_
_geom_bond_atom_site_label_1
_geom_bond_atom_site_label_2
_geom_bond_distance
_geom_bond_site_symmetry_2
S1 C6 1.738(4) .
S1 C7 1.746(4) .
S2 C8 1.728(4) .
S2 C11 1.729(4) .
S3 C13 1.739(4) .
S3 C12 1.754(4) .
N1 C7 1.300(5) .
N1 C1 1.394(5) .
N2 C12 1.296(5) .
N2 C18 1.389(5) .
C1 C2 1.385(6) .
C1 C6 1.399(6) .
C2 C3 1.388(6) .
C3 C4 1.395(6) .
C4 C5 1.375(6) .
C5 C6 1.395(6) .
C7 C8 1.446(5) .
C8 C9 1.368(6) .
C9 C10 1.407(6) .
C10 C11 1.370(6) .
C11 C12 1.453(5) .
C13 C14 1.395(6) .
C13 C18 1.404(6) .
C14 C15 1.378(6) .
C15 C16 1.391(6) .
C16 C17 1.383(6) .
C17 C18 1.392(6) .
